data_4038698
loop_
_publ_author_name
'Gediya, Shweta K.'
'Clarkson, Guy J.'
'Wills, Martin'

_publ_section_title
;
 Asymmetric Transfer Hydrogenation: Dynamic Kinetic Resolution of \a-Amino
 Ketones.
;
_journal_name_full 'The Journal of organic chemistry'
_journal_paper_doi 10.1021/acs.joc.0c01438
_journal_year 2020
_chemical_absolute_configuration ad
_chemical_formula_moiety 'C19 H22 Cl N O3'
_chemical_formula_sum 'C19 H22 Cl N O3'
_chemical_formula_weight 347.82
_space_group_crystal_system orthorhombic
_space_group_IT_number 19
_space_group_name_Hall 'P 2ac 2ab'
_space_group_name_H-M_alt 'P 21 21 21'
_atom_sites_solution_hydrogens geom
_atom_sites_solution_primary dual
_audit_creation_date 2019-10-10
_audit_creation_method
;
Olex2 1.2
(compiled 2018.05.29 svn.r3508 for OlexSys, GUI svn.r5506)
;
_cell_angle_alpha 90
_cell_angle_beta 90
_cell_angle_gamma 90
_cell_formula_units_Z 4
_cell_length_a 9.73271(10)
_cell_length_b 10.62789(15)
_cell_length_c 18.00805(18)
_cell_measurement_reflns_used 23370
_cell_measurement_temperature 150(2)
_cell_measurement_theta_max 73.5090
_cell_measurement_theta_min 4.8110
_cell_volume 1862.72(4)
_computing_cell_refinement 'CrysAlisPro 1.171.40.61a (Rigaku OD, 2019)'
_computing_data_collection 'CrysAlisPro 1.171.40.61a (Rigaku OD, 2019)'
_computing_data_reduction 'CrysAlisPro 1.171.40.61a (Rigaku OD, 2019)'
_computing_molecular_graphics 'Olex2 (Dolomanov et al., 2009)'
_computing_publication_material 'Olex2 (Dolomanov et al., 2009)'
_computing_structure_refinement 'ShelXL (Sheldrick, 2015)'
_computing_structure_solution 'ShelXT (Sheldrick, 2015)'
_diffrn_ambient_environment N~2~
_diffrn_ambient_temperature 150(2)
_diffrn_detector 'CCD plate'
_diffrn_detector_area_resol_mean 5.3046
_diffrn_detector_type AtlasS2
_diffrn_measured_fraction_theta_full 1.000
_diffrn_measured_fraction_theta_max 0.999
_diffrn_measurement_details
;
List of Runs (angles in degrees, time in seconds):

  # Type    Start    End  Width  t~exp~   \w     \q     \k     \f   Frames
--------------------------------------------------------------------------
  1  \w   -116.00 -17.00   1.00    5.00    --  -41.82 -37.00 -60.00   99
  2  \w   -114.00 -14.00   1.00    5.00    --  -41.82 -57.00   0.00  100
  3  \w   -116.00 -17.00   1.00    5.00    --  -41.82 -37.00  30.00   99
  4  \w   -114.00 -14.00   1.00    5.00    --  -41.82 -57.00 -30.00  100
  5  \w   -116.00 -17.00   1.00    5.00    --  -41.82 -37.00   0.00   99
  6  \w     27.00  98.00   1.00    5.00    --   41.82-125.00-150.00   71
  7  \w      6.00  83.00   1.00    5.00    --   41.82 -99.00 -60.00   77
  8  \w     17.00 116.00   1.00    5.00    --   41.82  37.00  30.00   99
  9  \w      8.00  34.00   1.00    5.00    --   41.82  83.00  58.05   26
 10  \w    -33.00  66.00   1.00    5.00    --   41.82 -37.00-180.00   99
 11  \w      8.00  42.00   1.00    5.00    --   41.82  82.00 142.67   34
 12  \w     34.00 112.00   1.00   20.00    --  107.00-125.00  90.00   78
 13  \w     78.00 178.00   1.00   20.00    --  107.00  61.00  30.00  100
 14  \w     77.00 178.00   1.00   20.00    --  107.00  64.00  -3.52  101
 15  \w     81.00 178.00   1.00   20.00    --  107.00  45.00  60.00   97
 16  \w    103.00 178.00   1.00   20.00    --  107.00  77.00-150.00   75
 17  \w     78.00 178.00   1.00   20.00    --  107.00  60.00 104.17  100
 18  \w     79.00 178.00   1.00   20.00    --  107.00  56.00 140.38   99
 19  \w     78.00 178.00   1.00   20.00    --  107.00  61.00 120.00  100
 20  \w     78.00 178.00   1.00   20.00    --  107.00  61.00  60.00  100
 21  \w    103.00 178.00   1.00   20.00    --  107.00  77.00 -90.00   75
 22  \w     24.00 107.00   1.00   20.00    --  107.00 -94.00   0.00   83
 23  \w     81.00 178.00   1.00   20.00    --  107.00  45.00  90.00   97
 24  \w     78.00 178.00   1.00   20.00    --  107.00  62.00 -26.49  100
 25  \w     97.00 178.00   1.00   20.00    --  107.00 125.00 -60.00   81
 26  \w     97.00 178.00   1.00   20.00    --  107.00 125.00-120.00   81
 27  \w    103.00 178.00   1.00   20.00    --  107.00  77.00-120.00   75
 28  \w     78.00 178.00   1.00   20.00    --  107.00  61.00 150.00  100
 29  \w     81.00 178.00   1.00   20.00    --  107.00  45.00 150.00   97
 30  \w     31.00 140.00   1.00   20.00    --  107.00 -77.00 -30.00  109
 31  \w     27.00 107.00   1.00   20.00    --  107.00-100.00  68.77   80
 32  \w    103.00 178.00   1.00   20.00    --  107.00  77.00  60.00   75
 33  \w     24.00 107.00   1.00   20.00    --  107.00 -94.00 -90.00   83
 34  \w    103.00 178.00   1.00   20.00    --  107.00  77.00  30.00   75
 35  \w     81.00 178.00   1.00   20.00    --  107.00  45.00   0.00   97
 36  \w     81.00 178.00   1.00   20.00    --  107.00  45.00  30.00   97
 37  \w     34.00  84.00   1.00   20.00    --  107.00-125.00-120.00   50
;
_diffrn_measurement_device 'four-circle diffractometer'
_diffrn_measurement_device_type 'SuperNova, Dual, Cu at home/near, AtlasS2'
_diffrn_measurement_method '\w scans'
_diffrn_orient_matrix_type 'CrysAlisPro convention (1999,Acta A55,543-557)'
_diffrn_orient_matrix_UB_11 0.1538621000
_diffrn_orient_matrix_UB_12 -0.0166945000
_diffrn_orient_matrix_UB_13 0.0175538000
_diffrn_orient_matrix_UB_21 -0.0359708000
_diffrn_orient_matrix_UB_22 -0.0335626000
_diffrn_orient_matrix_UB_23 0.0809009000
_diffrn_orient_matrix_UB_31 -0.0097153000
_diffrn_orient_matrix_UB_32 -0.1400190000
_diffrn_orient_matrix_UB_33 -0.0215378000
_diffrn_radiation_monochromator mirror
_diffrn_radiation_probe x-ray
_diffrn_radiation_type CuK\a
_diffrn_radiation_wavelength 1.54184
_diffrn_reflns_av_R_equivalents 0.0552
_diffrn_reflns_av_unetI/netI 0.0210
_diffrn_reflns_Laue_measured_fraction_full 1.000
_diffrn_reflns_Laue_measured_fraction_max 0.999
_diffrn_reflns_limit_h_max 12
_diffrn_reflns_limit_h_min -12
_diffrn_reflns_limit_k_max 11
_diffrn_reflns_limit_k_min -13
_diffrn_reflns_limit_l_max 22
_diffrn_reflns_limit_l_min -22
_diffrn_reflns_number 37550
_diffrn_reflns_point_group_measured_fraction_full 1.000
_diffrn_reflns_point_group_measured_fraction_max 0.997
_diffrn_reflns_theta_full 67.684
_diffrn_reflns_theta_max 73.768
_diffrn_reflns_theta_min 4.832
_diffrn_source 'micro-focus sealed X-ray tube'
_diffrn_source_type 'SuperNova (Cu) X-ray Source'
_exptl_absorpt_coefficient_mu 1.943
_exptl_absorpt_correction_T_max 1.00000
_exptl_absorpt_correction_T_min 0.40353
_exptl_absorpt_correction_type multi-scan
_exptl_absorpt_process_details
;
CrysAlisPro 1.171.40.61a (Rigaku Oxford Diffraction, 2019)
Empirical absorption correction using spherical harmonics,
 implemented in SCALE3 ABSPACK scaling algorithm.
;
_exptl_crystal_colour colourless
_exptl_crystal_colour_primary colourless
_exptl_crystal_density_diffrn 1.240
_exptl_crystal_description block
_exptl_crystal_F_000 736
_exptl_crystal_size_max 0.3
_exptl_crystal_size_mid 0.16
_exptl_crystal_size_min 0.16
_refine_diff_density_max 0.180
_refine_diff_density_min -0.304
_refine_diff_density_rms 0.037
_refine_ls_abs_structure_details
;
 Flack x determined using 1512 quotients [(I+)-(I-)]/[(I+)+(I-)]
 (Parsons, Flack and Wagner, Acta Cryst. B69 (2013) 249-259).
;
_refine_ls_abs_structure_Flack -0.001(7)
_refine_ls_extinction_method none
_refine_ls_goodness_of_fit_ref 1.047
_refine_ls_hydrogen_treatment constr
_refine_ls_matrix_type full
_refine_ls_number_parameters 261
_refine_ls_number_reflns 3762
_refine_ls_number_restraints 24
_refine_ls_restrained_S_all 1.049
_refine_ls_R_factor_all 0.0402
_refine_ls_R_factor_gt 0.0378
_refine_ls_shift/su_max 0.000
_refine_ls_shift/su_mean 0.000
_refine_ls_structure_factor_coef Fsqd
_refine_ls_weighting_details 'w=1/[\s^2^(Fo^2^)+(0.0573P)^2^+0.3325P] where P=(Fo^2^+2Fc^2^)/3'
_refine_ls_weighting_scheme calc
_refine_ls_wR_factor_gt 0.0993
_refine_ls_wR_factor_ref 0.1014
_reflns_Friedel_coverage 0.742
_reflns_Friedel_fraction_full 1.000
_reflns_Friedel_fraction_max 0.995
_reflns_number_gt 3667
_reflns_number_total 3762
_reflns_threshold_expression 'I > 2\s(I)'
_cod_data_source_file jo0c01438_si_003.cif
_cod_data_source_block skg2
_cod_database_code 4038698
_shelx_shelxl_version_number 2018/3
_chemical_oxdiff_formula 'C20 H20 O2 Cl'
_shelx_space_group_comment
;
The symmetry employed for this shelxl refinement is uniquely defined
by the following loop, which should always be used as a source of
symmetry information in preference to the above space-group names.
They are only intended as comments.
;
_shelx_estimated_absorpt_t_max 0.746
_shelx_estimated_absorpt_t_min 0.593
_reflns_odcompleteness_completeness 99.27
_reflns_odcompleteness_iscentric 1
_reflns_odcompleteness_theta 74.08
_olex2_refinement_description
;
1. Fixed Uiso
 At 1.2 times of:
  All C(H) groups, All N(H) groups
 At 1.5 times of:
  All C(H,H,H) groups, All O(H) groups
2. Restrained distances
 C17A-C18A = C17A-C19A = C17A-C20A
 1.5 with sigma of 0.02
 C17-C18 = C17-C19 = C17-C20
 1.5 with sigma of 0.02
3. Rigid body (RIGU) restrains
 H20E, H20F, H18D, C17A, C18A, H18E, H18F, C19A, H19D, H19E, H19F, C20A, H20D
 with sigma for 1-2 distances of 0.0008 and sigma for 1-3 distances of 0.0008
4. Others
 Sof(C17A)=Sof(C18A)=Sof(H18D)=Sof(H18E)=Sof(H18F)=Sof(C19A)=Sof(H19D)=
 Sof(H19E)=Sof(H19F)=Sof(C20A)=Sof(H20E)=Sof(H20F)=Sof(H20D)=1-FVAR(1)
 Sof(C17)=Sof(C18)=Sof(H18A)=Sof(H18B)=Sof(H18C)=Sof(C19)=Sof(H19C)=Sof(H19A)=
 Sof(H19B)=Sof(C20)=Sof(H20A)=Sof(H20C)=Sof(H20B)=FVAR(1)
5.a Ternary CH refined with riding coordinates:
 C7(H7A), C8(H8A)
5.b Aromatic/amide H refined with riding coordinates:
 C2(H2), C3(H3), C4(H4), C5(H5), N8(H8), C10(H10), C11(H11), C12(H12),
 C13(H13), C14(H14)
5.c Idealised Me refined as rotating group:
 C18(H18A,H18B,H18C), C18A(H18D,H18E,H18F), C19(H19C,H19A,H19B), C19A(H19D,
 H19E,H19F), C20(H20A,H20C,H20B), C20A(H20E,H20F,H20D)
5.d Idealised tetrahedral OH refined as rotating group:
 O7(H7)
;
_olex2_submission_special_instructions 'No special instructions were received'
_oxdiff_exptl_absorpt_empirical_details
;
Empirical correction (ABSPACK) includes:
- Absorption correction using spherical harmonics
- Frame scaling
;
_oxdiff_exptl_absorpt_empirical_full_max 2.177
_oxdiff_exptl_absorpt_empirical_full_min 0.388

loop_
_space_group_symop_operation_xyz
'x, y, z'
'-x+1/2, -y, z+1/2'
'-x, y+1/2, -z+1/2'
'x+1/2, -y+1/2, -z'

loop_
_atom_site_label
_atom_site_type_symbol
_atom_site_fract_x
_atom_site_fract_y
_atom_site_fract_z
_atom_site_U_iso_or_equiv
_atom_site_adp_type
_atom_site_occupancy
_atom_site_site_symmetry_order
_atom_site_calc_flag
_atom_site_refinement_flags_posn
_atom_site_refinement_flags_adp
_atom_site_refinement_flags_occupancy
_atom_site_disorder_assembly
_atom_site_disorder_group
C1 C 0.5128(3) 0.3548(2) 0.09335(13) 0.0429(5) Uani 1 1 d . . . . .
Cl1 Cl 0.65524(7) 0.30249(10) 0.14378(4) 0.0713(3) Uani 1 1 d . . . . .
C2 C 0.5030(3) 0.3183(3) 0.01950(14) 0.0531(6) Uani 1 1 d . . . . .
H2 H 0.572387 0.267805 -0.002583 0.064 Uiso 1 1 calc R . . . .
C3 C 0.3904(3) 0.3567(3) -0.02121(14) 0.0580(7) Uani 1 1 d . . . . .
H3 H 0.382352 0.333215 -0.071930 0.070 Uiso 1 1 calc R . . . .
C4 C 0.2897(3) 0.4288(3) 0.01141(15) 0.0562(7) Uani 1 1 d . . . . .
H4 H 0.211678 0.453936 -0.016640 0.067 Uiso 1 1 calc R . . . .
C5 C 0.3018(3) 0.4651(2) 0.08538(14) 0.0469(5) Uani 1 1 d . . . . .
H5 H 0.231946 0.515252 0.107346 0.056 Uiso 1 1 calc R . . . .
C6 C 0.4139(2) 0.42921(19) 0.12725(11) 0.0357(4) Uani 1 1 d . . . . .
C7 C 0.4280(3) 0.4711(2) 0.20758(12) 0.0392(5) Uani 1 1 d . . . . .
H7A H 0.524641 0.499557 0.216023 0.047 Uiso 1 1 calc R . . . .
O7 O 0.3381(2) 0.57134(15) 0.22597(10) 0.0498(4) Uani 1 1 d . . . . .
H7 H 0.366241 0.638047 0.206108 0.075 Uiso 1 1 calc GR . . . .
C8 C 0.3961(2) 0.3636(2) 0.26197(11) 0.0384(5) Uani 1 1 d . . . . .
H8A H 0.463817 0.294872 0.252180 0.046 Uiso 1 1 calc R . . . .
N8 N 0.4208(2) 0.4092(2) 0.33722(11) 0.0499(5) Uani 1 1 d . . . . .
H8 H 0.370341 0.471415 0.354457 0.060 Uiso 1 1 calc R . . . .
C9 C 0.2538(2) 0.3079(2) 0.25256(11) 0.0379(4) Uani 1 1 d . . . . .
C10 C 0.1375(3) 0.3617(2) 0.28321(16) 0.0530(6) Uani 1 1 d . . . . .
H10 H 0.145975 0.436366 0.311881 0.064 Uiso 1 1 calc R . . . .
C11 C 0.0081(3) 0.3083(3) 0.27276(19) 0.0664(8) Uani 1 1 d . . . . .
H11 H -0.070464 0.347104 0.294125 0.080 Uiso 1 1 calc R . . . .
C12 C -0.0069(3) 0.2006(3) 0.23208(17) 0.0641(7) Uani 1 1 d . . . . .
H12 H -0.094729 0.162962 0.226126 0.077 Uiso 1 1 calc R . . . .
C13 C 0.1078(4) 0.1476(3) 0.19985(19) 0.0668(8) Uani 1 1 d . . . . .
H13 H 0.098314 0.074260 0.170133 0.080 Uiso 1 1 calc R . . . .
C14 C 0.2376(3) 0.2005(3) 0.21039(15) 0.0547(6) Uani 1 1 d . . . . .
H14 H 0.315717 0.162092 0.188304 0.066 Uiso 1 1 calc R . . . .
C15 C 0.5179(2) 0.3593(2) 0.38084(12) 0.0378(4) Uani 1 1 d . . . . .
O15 O 0.5906(3) 0.2719(2) 0.36403(11) 0.0712(7) Uani 1 1 d . . . . .
O16 O 0.5231(2) 0.41972(19) 0.44607(10) 0.0533(5) Uani 1 1 d . . . . .
C17 C 0.6273(15) 0.3970(8) 0.4996(8) 0.042(2) Uani 0.575(12) 1 d D . P A 1
C17A C 0.629(2) 0.3792(15) 0.5054(13) 0.053(3) Uani 0.425(12) 1 d D U P A 2
C18 C 0.5793(13) 0.4637(10) 0.5712(6) 0.060(2) Uani 0.575(12) 1 d D . P A 1
H18A H 0.563440 0.553041 0.560826 0.089 Uiso 0.575(12) 1 calc GR . P A 1
H18B H 0.650202 0.455276 0.609503 0.089 Uiso 0.575(12) 1 calc GR . P A 1
H18C H 0.493787 0.425071 0.588690 0.089 Uiso 0.575(12) 1 calc GR . P A 1
C18A C 0.614(2) 0.4911(14) 0.5570(9) 0.065(3) Uani 0.425(12) 1 d D U P A 2
H18D H 0.648076 0.567021 0.532250 0.098 Uiso 0.425(12) 1 calc GR U P A 2
H18E H 0.667249 0.476266 0.602402 0.098 Uiso 0.425(12) 1 calc GR U P A 2
H18F H 0.516914 0.502310 0.569851 0.098 Uiso 0.425(12) 1 calc GR U P A 2
C19 C 0.7566(7) 0.4578(8) 0.4684(3) 0.0643(19) Uani 0.575(12) 1 d D . P A 1
H19C H 0.735930 0.544102 0.452839 0.096 Uiso 0.575(12) 1 calc GR . P A 1
H19A H 0.789011 0.409261 0.425609 0.096 Uiso 0.575(12) 1 calc GR . P A 1
H19B H 0.828015 0.459164 0.506762 0.096 Uiso 0.575(12) 1 calc GR . P A 1
C19A C 0.7711(8) 0.3697(14) 0.4769(5) 0.076(3) Uani 0.425(12) 1 d D U P A 2
H19D H 0.776684 0.300762 0.440911 0.113 Uiso 0.425(12) 1 calc GR U P A 2
H19E H 0.834083 0.353265 0.518209 0.113 Uiso 0.425(12) 1 calc GR U P A 2
H19F H 0.796565 0.448910 0.452635 0.113 Uiso 0.425(12) 1 calc GR U P A 2
C20 C 0.6532(9) 0.2585(5) 0.5194(3) 0.0632(19) Uani 0.575(12) 1 d D . P A 1
H20A H 0.565793 0.217767 0.531778 0.095 Uiso 0.575(12) 1 calc GR . P A 1
H20C H 0.715287 0.253663 0.562121 0.095 Uiso 0.575(12) 1 calc GR . P A 1
H20B H 0.695027 0.215537 0.476849 0.095 Uiso 0.575(12) 1 calc GR . P A 1
C20A C 0.5644(15) 0.2629(10) 0.5348(5) 0.078(3) Uani 0.425(12) 1 d D U P A 2
H20E H 0.622306 0.227389 0.574030 0.117 Uiso 0.425(12) 1 calc GR U P A 2
H20F H 0.554404 0.201526 0.494546 0.117 Uiso 0.425(12) 1 calc GR U P A 2
H20D H 0.473633 0.283167 0.555128 0.117 Uiso 0.425(12) 1 calc GR U P A 2

loop_
_atom_site_aniso_label
_atom_site_aniso_U_11
_atom_site_aniso_U_22
_atom_site_aniso_U_33
_atom_site_aniso_U_23
_atom_site_aniso_U_13
_atom_site_aniso_U_12
C1 0.0456(12) 0.0463(12) 0.0368(10) 0.0043(9) 0.0056(9) -0.0033(10)
Cl1 0.0493(3) 0.1120(6) 0.0526(4) 0.0093(4) 0.0105(3) 0.0235(4)
C2 0.0681(16) 0.0527(14) 0.0384(11) -0.0042(11) 0.0148(11) -0.0057(13)
C3 0.081(2) 0.0575(14) 0.0350(11) -0.0048(11) -0.0003(12) -0.0172(14)
C4 0.0683(17) 0.0597(15) 0.0406(12) 0.0025(12) -0.0159(12) -0.0056(13)
C5 0.0570(14) 0.0434(12) 0.0403(12) -0.0009(9) -0.0062(10) 0.0020(10)
C6 0.0449(11) 0.0313(9) 0.0310(9) -0.0002(8) 0.0008(8) -0.0063(8)
C7 0.0491(12) 0.0359(10) 0.0326(10) -0.0051(8) -0.0012(9) -0.0018(9)
O7 0.0751(12) 0.0312(7) 0.0432(8) -0.0026(6) 0.0060(9) 0.0030(8)
C8 0.0501(12) 0.0382(10) 0.0270(9) -0.0027(8) -0.0030(8) 0.0082(9)
N8 0.0588(12) 0.0611(13) 0.0299(9) -0.0121(8) -0.0097(8) 0.0220(10)
C9 0.0538(12) 0.0335(10) 0.0264(8) 0.0047(8) 0.0004(8) 0.0017(9)
C10 0.0541(14) 0.0443(12) 0.0606(15) -0.0088(11) 0.0077(12) -0.0015(11)
C11 0.0554(15) 0.0672(17) 0.0767(19) -0.0100(16) 0.0160(14) -0.0068(14)
C12 0.0638(16) 0.0705(18) 0.0579(15) -0.0017(14) 0.0055(14) -0.0188(15)
C13 0.078(2) 0.0573(15) 0.0651(17) -0.0147(14) 0.0052(15) -0.0199(15)
C14 0.0647(16) 0.0488(13) 0.0505(13) -0.0118(11) 0.0056(12) -0.0024(12)
C15 0.0474(11) 0.0356(10) 0.0305(9) -0.0007(8) -0.0032(8) 0.0024(9)
O15 0.0996(16) 0.0591(11) 0.0549(11) -0.0192(9) -0.0309(11) 0.0391(12)
O16 0.0625(11) 0.0628(11) 0.0348(8) -0.0115(8) -0.0169(8) 0.0192(9)
C17 0.052(3) 0.040(3) 0.033(4) 0.004(2) -0.014(3) 0.000(2)
C17A 0.052(4) 0.076(5) 0.030(4) 0.008(4) -0.013(3) 0.010(4)
C18 0.073(6) 0.082(5) 0.024(3) -0.007(3) -0.009(3) 0.008(4)
C18A 0.074(9) 0.084(5) 0.037(6) 0.001(5) -0.012(4) 0.014(5)
C19 0.062(3) 0.073(5) 0.058(3) -0.004(3) -0.006(2) -0.020(3)
C19A 0.052(4) 0.108(9) 0.066(4) -0.005(5) -0.007(3) 0.008(4)
C20 0.079(5) 0.061(3) 0.049(3) 0.015(2) -0.022(3) -0.002(3)
C20A 0.092(7) 0.087(5) 0.055(4) 0.020(4) -0.008(4) -0.005(4)

loop_
_atom_type_symbol
_atom_type_description
_atom_type_scat_dispersion_real
_atom_type_scat_dispersion_imag
_atom_type_scat_source
C C 0.0181 0.0091 'International Tables Vol C Tables 4.2.6.8 and 6.1.1.4'
H H 0.0000 0.0000 'International Tables Vol C Tables 4.2.6.8 and 6.1.1.4'
Cl Cl 0.3639 0.7018 'International Tables Vol C Tables 4.2.6.8 and 6.1.1.4'
N N 0.0311 0.0180 'International Tables Vol C Tables 4.2.6.8 and 6.1.1.4'
O O 0.0492 0.0322 'International Tables Vol C Tables 4.2.6.8 and 6.1.1.4'

loop_
_geom_angle_atom_site_label_1
_geom_angle_atom_site_label_2
_geom_angle_atom_site_label_3
_geom_angle
_geom_angle_site_symmetry_1
_geom_angle_site_symmetry_3
_geom_angle_publ_flag
C2 C1 Cl1 117.6(2) . . ?
C6 C1 Cl1 120.19(18) . . ?
C6 C1 C2 122.2(2) . . ?
C1 C2 H2 120.6 . . ?
C3 C2 C1 118.8(3) . . ?
C3 C2 H2 120.6 . . ?
C2 C3 H3 119.9 . . ?
C4 C3 C2 120.2(2) . . ?
C4 C3 H3 119.9 . . ?
C3 C4 H4 119.9 . . ?
C3 C4 C5 120.2(3) . . ?
C5 C4 H4 119.9 . . ?
C4 C5 H5 119.6 . . ?
C6 C5 C4 120.9(3) . . ?
C6 C5 H5 119.6 . . ?
C1 C6 C7 121.6(2) . . ?
C5 C6 C1 117.8(2) . . ?
C5 C6 C7 120.7(2) . . ?
C6 C7 H7A 108.5 . . ?
C6 C7 C8 111.77(17) . . ?
O7 C7 C6 112.77(19) . . ?
O7 C7 H7A 108.5 . . ?
O7 C7 C8 106.56(18) . . ?
C8 C7 H7A 108.5 . . ?
C7 O7 H7 109.5 . . ?
C7 C8 H8A 107.3 . . ?
N8 C8 C7 108.17(19) . . ?
N8 C8 H8A 107.3 . . ?
N8 C8 C9 112.60(19) . . ?
C9 C8 C7 113.81(18) . . ?
C9 C8 H8A 107.3 . . ?
C8 N8 H8 119.0 . . ?
C15 N8 C8 121.99(19) . . ?
C15 N8 H8 119.0 . . ?
C10 C9 C8 122.8(2) . . ?
C14 C9 C8 119.3(2) . . ?
C14 C9 C10 117.9(2) . . ?
C9 C10 H10 119.4 . . ?
C9 C10 C11 121.1(2) . . ?
C11 C10 H10 119.4 . . ?
C10 C11 H11 119.7 . . ?
C12 C11 C10 120.6(3) . . ?
C12 C11 H11 119.7 . . ?
C11 C12 H12 120.6 . . ?
C11 C12 C13 118.8(3) . . ?
C13 C12 H12 120.6 . . ?
C12 C13 H13 119.6 . . ?
C12 C13 C14 120.7(3) . . ?
C14 C13 H13 119.6 . . ?
C9 C14 C13 120.7(3) . . ?
C9 C14 H14 119.6 . . ?
C13 C14 H14 119.6 . . ?
N8 C15 O16 110.55(19) . . ?
O15 C15 N8 124.9(2) . . ?
O15 C15 O16 124.5(2) . . ?
C15 O16 C17 122.8(5) . . ?
C15 O16 C17A 119.9(7) . . ?
O16 C17 C18 105.9(10) . . ?
O16 C17 C19 105.5(9) . . ?
O16 C17 C20 116.0(8) . . ?
C19 C17 C18 111.3(8) . . ?
C19 C17 C20 110.9(10) . . ?
C20 C17 C18 107.2(10) . . ?
C18A C17A O16 98.1(14) . . ?
C19A C17A O16 113.7(14) . . ?
C19A C17A C18A 111.0(15) . . ?
C19A C17A C20A 117.7(14) . . ?
C20A C17A O16 101.2(14) . . ?
C20A C17A C18A 113.1(14) . . ?
C17 C18 H18A 109.5 . . ?
C17 C18 H18B 109.5 . . ?
C17 C18 H18C 109.5 . . ?
H18A C18 H18B 109.5 . . ?
H18A C18 H18C 109.5 . . ?
H18B C18 H18C 109.5 . . ?
C17A C18A H18D 109.5 . . ?
C17A C18A H18E 109.5 . . ?
C17A C18A H18F 109.5 . . ?
H18D C18A H18E 109.5 . . ?
H18D C18A H18F 109.5 . . ?
H18E C18A H18F 109.5 . . ?
C17 C19 H19C 109.5 . . ?
C17 C19 H19A 109.5 . . ?
C17 C19 H19B 109.5 . . ?
H19C C19 H19A 109.5 . . ?
H19C C19 H19B 109.5 . . ?
H19A C19 H19B 109.5 . . ?
C17A C19A H19D 109.5 . . ?
C17A C19A H19E 109.5 . . ?
C17A C19A H19F 109.5 . . ?
H19D C19A H19E 109.5 . . ?
H19D C19A H19F 109.5 . . ?
H19E C19A H19F 109.5 . . ?
C17 C20 H20A 109.5 . . ?
C17 C20 H20C 109.5 . . ?
C17 C20 H20B 109.5 . . ?
H20A C20 H20C 109.5 . . ?
H20A C20 H20B 109.5 . . ?
H20C C20 H20B 109.5 . . ?
C17A C20A H20E 109.5 . . ?
C17A C20A H20F 109.5 . . ?
C17A C20A H20D 109.5 . . ?
H20E C20A H20F 109.5 . . ?
H20E C20A H20D 109.5 . . ?
H20F C20A H20D 109.5 . . ?

loop_
_geom_bond_atom_site_label_1
_geom_bond_atom_site_label_2
_geom_bond_distance
_geom_bond_site_symmetry_2
_geom_bond_publ_flag
C1 Cl1 1.748(3) . ?
C1 C2 1.389(3) . ?
C1 C6 1.388(3) . ?
C2 H2 0.9500 . ?
C2 C3 1.380(4) . ?
C3 H3 0.9500 . ?
C3 C4 1.376(5) . ?
C4 H4 0.9500 . ?
C4 C5 1.392(4) . ?
C5 H5 0.9500 . ?
C5 C6 1.380(3) . ?
C6 C7 1.520(3) . ?
C7 H7A 1.0000 . ?
C7 O7 1.418(3) . ?
C7 C8 1.537(3) . ?
O7 H7 0.8400 . ?
C8 H8A 1.0000 . ?
C8 N8 1.459(3) . ?
C8 C9 1.516(3) . ?
N8 H8 0.8800 . ?
N8 C15 1.339(3) . ?
C9 C10 1.382(3) . ?
C9 C14 1.380(3) . ?
C10 H10 0.9500 . ?
C10 C11 1.395(4) . ?
C11 H11 0.9500 . ?
C11 C12 1.366(5) . ?
C12 H12 0.9500 . ?
C12 C13 1.378(5) . ?
C13 H13 0.9500 . ?
C13 C14 1.396(4) . ?
C14 H14 0.9500 . ?
C15 O15 1.206(3) . ?
C15 O16 1.340(3) . ?
O16 C17 1.419(18) . ?
O16 C17A 1.55(3) . ?
C17 C18 1.543(13) . ?
C17 C19 1.522(12) . ?
C17 C20 1.536(11) . ?
C17A C18A 1.52(2) . ?
C17A C19A 1.477(19) . ?
C17A C20A 1.485(17) . ?
C18 H18A 0.9800 . ?
C18 H18B 0.9800 . ?
C18 H18C 0.9800 . ?
C18A H18D 0.9800 . ?
C18A H18E 0.9800 . ?
C18A H18F 0.9800 . ?
C19 H19C 0.9800 . ?
C19 H19A 0.9800 . ?
C19 H19B 0.9800 . ?
C19A H19D 0.9800 . ?
C19A H19E 0.9800 . ?
C19A H19F 0.9800 . ?
C20 H20A 0.9800 . ?
C20 H20C 0.9800 . ?
C20 H20B 0.9800 . ?
C20A H20E 0.9800 . ?
C20A H20F 0.9800 . ?
C20A H20D 0.9800 . ?

loop_
_geom_hbond_atom_site_label_D
_geom_hbond_atom_site_label_H
_geom_hbond_atom_site_label_A
_geom_hbond_distance_DH
_geom_hbond_distance_HA
_geom_hbond_distance_DA
_geom_hbond_angle_DHA
_geom_hbond_site_symmetry_A
_geom_hbond_publ_flag
O7 H7 O15 0.84 1.95 2.766(2) 164.3 3_655 yes
N8 H8 O7 0.88 2.57 2.762(3) 93.5 . yes
